data_4303213
loop_
_publ_author_name
'Jai Young Lee'
'So Young Lee'
'Sunhong Park'
'Jongchul Kwon'
'Wonbo Sim'
'Shim Sung Lee'

_publ_contact_author_address
;
Department of Chemistry (BK21) and Research Institute of Natural Science, 
Gyeongsang National University, Jinju 660-701, South Korea
;
_publ_contact_author_email sslee@gnu.ac.kr
_publ_contact_author_fax +82-55-753-7614
_publ_contact_author_name 'Shim Sung Lee'
_publ_contact_author_phone +82-55-751-6021
_publ_section_title
;
Unsymmetrical Calixcrowns Incorporating Hard and Soft Loops as a New
Scaffold for Multinuclear Endo/Exocyclic Complexation and Networking
;
_journal_name_full 'Inorganic Chemistry'
_journal_page_first 8934
_journal_page_last 8939
_journal_paper_doi 10.1021/ic901314b
_journal_volume 48
_journal_year 2009
_chemical_formula_sum 'C50 H62 Cu Hg I4 K N2 O11 S2'
_chemical_formula_weight 1741.97
_chemical_name_systematic
; 
 ? 
;
_space_group_IT_number 33
_symmetry_cell_setting orthorhombic
_symmetry_space_group_name_Hall 'P 2c -2n'
_symmetry_space_group_name_H-M 'P n a 21'
_atom_sites_solution_hydrogens geom
_atom_sites_solution_primary direct
_atom_sites_solution_secondary difmap
_audit_creation_method SHELXTL
_cell_angle_alpha 90.00
_cell_angle_beta 90.00
_cell_angle_gamma 90.00
_cell_formula_units_Z 4
_cell_length_a 19.0690(11)
_cell_length_b 20.4124(12)
_cell_length_c 15.6455(9)
_cell_measurement_reflns_used 8854
_cell_measurement_temperature 173(2)
_cell_measurement_theta_max 27.24
_cell_measurement_theta_min 2.36
_cell_volume 6089.9(6)
_computing_cell_refinement 'Bruker SAINT'
_computing_data_collection 'Bruker SMART'
_computing_data_reduction 'Bruker SAINT'
_computing_molecular_graphics 'Bruker SHELXTL'
_computing_publication_material 'Bruker SHELXTL'
_computing_structure_refinement 'Bruker SHELXTL'
_computing_structure_solution 'Bruker SHELXTL'
_diffrn_ambient_temperature 173(2)
_diffrn_measured_fraction_theta_full 0.996
_diffrn_measured_fraction_theta_max 0.996
_diffrn_measurement_device_type 'CCD area detector'
_diffrn_measurement_method 'phi and omega scans'
_diffrn_radiation_monochromator graphite
_diffrn_radiation_source 'fine-focus sealed tube'
_diffrn_radiation_type MoK\a
_diffrn_radiation_wavelength 0.71073
_diffrn_reflns_av_R_equivalents 0.0661
_diffrn_reflns_av_sigmaI/netI 0.1033
_diffrn_reflns_limit_h_max 24
_diffrn_reflns_limit_h_min -24
_diffrn_reflns_limit_k_max 17
_diffrn_reflns_limit_k_min -25
_diffrn_reflns_limit_l_max 19
_diffrn_reflns_limit_l_min -17
_diffrn_reflns_number 35320
_diffrn_reflns_theta_full 27.00
_diffrn_reflns_theta_max 27.00
_diffrn_reflns_theta_min 1.96
_exptl_absorpt_coefficient_mu 5.085
_exptl_absorpt_correction_T_max 0.4295
_exptl_absorpt_correction_T_min 0.2355
_exptl_absorpt_correction_type 'empirical (SADABS)'
_exptl_absorpt_process_details 'SADABS, sheldrick, 1996'
_exptl_crystal_colour yellow
_exptl_crystal_density_diffrn 1.900
_exptl_crystal_density_method 'not measured'
_exptl_crystal_description block
_exptl_crystal_F_000 3344
_exptl_crystal_size_max 0.40
_exptl_crystal_size_mid 0.40
_exptl_crystal_size_min 0.20
_refine_diff_density_max 3.036
_refine_diff_density_min -1.333
_refine_diff_density_rms 0.194
_refine_ls_abs_structure_details 'Flack H D (1983), Acta Cryst. A39, 876-881'
_refine_ls_abs_structure_Flack 0.015(7)
_refine_ls_extinction_method none
_refine_ls_goodness_of_fit_ref 1.035
_refine_ls_hydrogen_treatment constr
_refine_ls_matrix_type full
_refine_ls_number_parameters 592
_refine_ls_number_reflns 12701
_refine_ls_number_restraints 9
_refine_ls_restrained_S_all 1.036
_refine_ls_R_factor_all 0.0943
_refine_ls_R_factor_gt 0.0563
_refine_ls_shift/su_max 0.018
_refine_ls_shift/su_mean 0.000
_refine_ls_structure_factor_coef Fsqd
_refine_ls_weighting_details 'calc w=1/[\s^2^(Fo^2^)+(0.0643P)^2^+7.3347P] where P=(Fo^2^+2Fc^2^)/3'
_refine_ls_weighting_scheme calc
_refine_ls_wR_factor_gt 0.1296
_refine_ls_wR_factor_ref 0.1485
_reflns_number_gt 8910
_reflns_number_total 12701
_reflns_threshold_expression >2sigma(I)
_cod_data_source_file ic901314b_si_001_4.cif
_cod_data_source_block 3
_cod_depositor_comments
;
The following automatic conversions were performed:
'_symmetry_cell_setting' value 'Orthorhombic' changed to 'orthorhombic'
according to '/home/saulius/struct/CIF-dictionaries/cif_core.dic'
dictionary named 'cif_core.dic' version 2.4.1 from 2010-06-29.

Automatic conversion script
Id: cif_fix_enum 1527 2010-12-29 10:47:43Z saulius 
;
_cod_database_code 4303213

loop_
_symmetry_equiv_pos_as_xyz
'x, y, z'
'-x, -y, z+1/2'
'x+1/2, -y+1/2, z'
'-x+1/2, y+1/2, z+1/2'

loop_
_atom_site_label
_atom_site_type_symbol
_atom_site_fract_x
_atom_site_fract_y
_atom_site_fract_z
_atom_site_U_iso_or_equiv
_atom_site_adp_type
_atom_site_occupancy
_atom_site_symmetry_multiplicity
_atom_site_calc_flag
_atom_site_refinement_flags
_atom_site_disorder_assembly
_atom_site_disorder_group
Cu1 Cu 0.66868(8) 0.24949(7) 0.04083(9) 0.0347(4) Uani 1 1 d . . .
Hg1 Hg 0.66423(2) 0.25619(2) -0.18698(3) 0.03774(13) Uani 1 1 d . . .
K1 K 0.41612(12) 0.33521(14) 0.50784(16) 0.0306(5) Uiso 1 1 d . . .
I1 I 0.76969(4) 0.20869(5) -0.06989(5) 0.0444(2) Uani 1 1 d . . .
I2 I 0.56295(4) 0.29310(4) -0.05883(4) 0.03594(19) Uani 1 1 d . . .
I3 I 0.61363(6) 0.14734(5) -0.26501(6) 0.0590(3) Uani 1 1 d . . .
I4 I 0.70921(5) 0.36885(5) -0.25979(6) 0.0483(2) Uani 1 1 d . . .
S1 S 0.63363(16) 0.15467(15) 0.10388(18) 0.0337(7) Uani 1 1 d . . .
S2 S 0.20974(16) 0.15615(15) 0.10218(18) 0.0324(6) Uani 1 1 d . . .
O1 O 0.5244(4) 0.2269(4) 0.2979(5) 0.0299(18) Uani 1 1 d . . .
O2 O 0.4956(5) 0.0546(5) 0.0570(7) 0.055(3) Uani 1 1 d . . .
O3 O 0.3496(5) 0.0568(5) 0.0629(5) 0.044(2) Uani 1 1 d . . .
O4 O 0.3037(4) 0.2335(4) 0.3047(5) 0.0315(18) Uani 1 1 d . . .
O5 O 0.4070(4) 0.2005(4) 0.5222(5) 0.0289(18) Uani 1 1 d . . .
O6 O 0.4337(5) 0.2726(5) 0.6650(5) 0.052(3) Uani 1 1 d . . .
O7 O 0.4434(6) 0.4088(5) 0.6571(6) 0.063(3) Uani 1 1 d . . .
O8 O 0.4400(8) 0.4731(5) 0.4998(6) 0.085(4) Uani 1 1 d . . .
O9 O 0.4147(4) 0.4031(4) 0.3558(5) 0.0256(17) Uani 1 1 d . . .
C1 C 0.5822(6) 0.2090(7) 0.2458(9) 0.042(2) Uani 1 1 d . . .
H1A H 0.6156 0.1822 0.2793 0.050 Uiso 1 1 calc R . .
H1B H 0.6069 0.2488 0.2261 0.050 Uiso 1 1 calc R . .
C2 C 0.5564(6) 0.1704(7) 0.1699(7) 0.036(3) Uani 1 1 d . . .
H2A H 0.5211 0.1959 0.1375 0.043 Uiso 1 1 calc R . .
H2B H 0.5348 0.1287 0.1886 0.043 Uiso 1 1 calc R . .
C3 C 0.6028(8) 0.1046(8) 0.0171(10) 0.059(4) Uani 1 1 d . . .
H3A H 0.5697 0.1307 -0.0179 0.071 Uiso 1 1 calc R . .
H3B H 0.6432 0.0930 -0.0197 0.071 Uiso 1 1 calc R . .
C4 C 0.5658(8) 0.0409(7) 0.0457(9) 0.050(4) Uani 1 1 d . . .
H4A H 0.5718 0.0065 0.0017 0.060 Uiso 1 1 calc R . .
H4B H 0.5865 0.0250 0.0999 0.060 Uiso 1 1 calc R . .
C5 C 0.4550(7) 0.0069(6) 0.1003(8) 0.041(3) Uani 1 1 d . . .
H5A H 0.4484 0.0209 0.1604 0.049 Uiso 1 1 calc R . .
H5B H 0.4809 -0.0351 0.1008 0.049 Uiso 1 1 calc R . .
C6 C 0.3851(9) -0.0035(8) 0.0603(12) 0.067(5) Uani 1 1 d . . .
H6A H 0.3906 -0.0184 0.0005 0.080 Uiso 1 1 calc R . .
H6B H 0.3584 -0.0372 0.0922 0.080 Uiso 1 1 calc R . .
C7 C 0.2849(9) 0.0503(8) 0.0264(12) 0.070(5) Uani 1 1 d . . .
H7A H 0.2539 0.0242 0.0640 0.083 Uiso 1 1 calc R . .
H7B H 0.2890 0.0274 -0.0292 0.083 Uiso 1 1 calc R . .
C8 C 0.2540(6) 0.1195(7) 0.0131(8) 0.042(2) Uani 1 1 d . . .
H8A H 0.2206 0.1175 -0.0352 0.050 Uiso 1 1 calc R . .
H8B H 0.2927 0.1491 -0.0041 0.050 Uiso 1 1 calc R . .
C9 C 0.2818(6) 0.1755(6) 0.1756(7) 0.033(3) Uani 1 1 d . . .
H9A H 0.3036 0.1348 0.1977 0.040 Uiso 1 1 calc R . .
H9B H 0.3183 0.2017 0.1463 0.040 Uiso 1 1 calc R . .
C10 C 0.2492(5) 0.2139(7) 0.2468(8) 0.040(3) Uani 1 1 d . . .
H10A H 0.2251 0.2531 0.2237 0.048 Uiso 1 1 calc R . .
H10B H 0.2142 0.1867 0.2772 0.048 Uiso 1 1 calc R . .
C11 C 0.2791(5) 0.2697(7) 0.3735(7) 0.032(2) Uani 1 1 d . . .
C12 C 0.2704(6) 0.3393(7) 0.3662(7) 0.032(3) Uani 1 1 d . . .
C13 C 0.2480(5) 0.3732(6) 0.4355(9) 0.040(3) Uani 1 1 d . . .
H13A H 0.2345 0.4202 0.4287 0.048 Uiso 1 1 calc R . .
C14 C 0.2354(6) 0.3420(7) 0.5136(8) 0.040(3) Uani 1 1 d . . .
H14A H 0.2110 0.3659 0.5608 0.048 Uiso 1 1 calc R . .
C15 C 0.2455(6) 0.2749(7) 0.5187(8) 0.037(3) Uani 1 1 d . . .
H15A H 0.2307 0.2521 0.5723 0.045 Uiso 1 1 calc R . .
C16 C 0.2671(5) 0.2368(6) 0.4505(7) 0.029(3) Uani 1 1 d . . .
C17 C 0.2748(6) 0.1638(6) 0.4582(7) 0.033(3) Uani 1 1 d . . .
H17A H 0.2687 0.1522 0.5192 0.040 Uiso 1 1 calc R . .
H17B H 0.2355 0.1434 0.4265 0.040 Uiso 1 1 calc R . .
C18 C 0.3409(6) 0.1327(6) 0.4281(8) 0.036(3) Uani 1 1 d . . .
C19 C 0.3388(7) 0.0850(7) 0.3658(8) 0.045(3) Uani 1 1 d . . .
H19A H 0.2947 0.0714 0.3439 0.053 Uiso 1 1 calc R . .
C20 C 0.3998(9) 0.0563(7) 0.3341(8) 0.056(4) Uani 1 1 d . . .
H20A H 0.3976 0.0208 0.2950 0.068 Uiso 1 1 calc R . .
C21 C 0.4635(7) 0.0808(6) 0.3611(8) 0.041(3) Uani 1 1 d . . .
H21A H 0.5053 0.0637 0.3366 0.049 Uiso 1 1 calc R . .
C22 C 0.4689(6) 0.1299(6) 0.4230(8) 0.034(3) Uani 1 1 d . . .
C23 C 0.4053(5) 0.1535(6) 0.4576(7) 0.028(3) Uani 1 1 d . . .
C24 C 0.5390(6) 0.1557(7) 0.4523(8) 0.043(3) Uani 1 1 d . . .
H24A H 0.5458 0.1420 0.5124 0.051 Uiso 1 1 calc R . .
H24B H 0.5758 0.1339 0.4180 0.051 Uiso 1 1 calc R . .
C25 C 0.5513(5) 0.2280(6) 0.4475(7) 0.030(3) Uani 1 1 d . . .
C26 C 0.5723(6) 0.2649(8) 0.5196(8) 0.040(3) Uani 1 1 d . . .
H26A H 0.5861 0.2415 0.5732 0.048 Uiso 1 1 calc R . .
C27 C 0.5829(6) 0.3280(7) 0.5134(8) 0.034(3) Uani 1 1 d . . .
H27A H 0.6071 0.3502 0.5622 0.041 Uiso 1 1 calc R . .
C28 C 0.5761(5) 0.3624(6) 0.4395(8) 0.033(3) Uani 1 1 d . . .
H28A H 0.5940 0.4084 0.4368 0.040 Uiso 1 1 calc R . .
C29 C 0.5551(5) 0.3306(7) 0.3626(7) 0.032(2) Uani 1 1 d . . .
C30 C 0.5440(5) 0.2616(6) 0.3691(7) 0.027(3) Uani 1 1 d . . .
C31 C 0.5478(6) 0.3678(6) 0.2825(7) 0.030(3) Uani 1 1 d . . .
H31A H 0.5859 0.3545 0.2432 0.036 Uiso 1 1 calc R . .
H31B H 0.5541 0.4149 0.2952 0.036 Uiso 1 1 calc R . .
C32 C 0.4782(5) 0.3588(6) 0.2368(6) 0.027(2) Uani 1 1 d . . .
C33 C 0.4771(6) 0.3342(6) 0.1516(6) 0.033(3) Uani 1 1 d . . .
H33A H 0.5198 0.3252 0.1224 0.039 Uiso 1 1 calc R . .
C34 C 0.4147(6) 0.3237(7) 0.1126(7) 0.037(3) Uani 1 1 d . . .
H34A H 0.4143 0.3082 0.0553 0.044 Uiso 1 1 calc R . .
C35 C 0.3523(7) 0.3345(7) 0.1530(8) 0.042(3) Uani 1 1 d . . .
H35A H 0.3098 0.3237 0.1245 0.050 Uiso 1 1 calc R . .
C36 C 0.3492(6) 0.3615(6) 0.2363(8) 0.035(3) Uani 1 1 d . . .
C37 C 0.4143(6) 0.3747(6) 0.2741(7) 0.029(3) Uani 1 1 d . . .
C38 C 0.2823(6) 0.3737(7) 0.2798(7) 0.040(3) Uani 1 1 d . . .
H38A H 0.2440 0.3606 0.2407 0.048 Uiso 1 1 calc R . .
H38B H 0.2780 0.4215 0.2890 0.048 Uiso 1 1 calc R . .
C39 C 0.4119(7) 0.1689(7) 0.6057(8) 0.046(3) Uani 1 1 d . . .
H39A H 0.4605 0.1540 0.6161 0.055 Uiso 1 1 calc R . .
H39B H 0.3805 0.1303 0.6078 0.055 Uiso 1 1 calc R . .
C40 C 0.3903(10) 0.2186(9) 0.6738(9) 0.061(4) Uani 1 1 d . . .
H40A H 0.3407 0.2316 0.6657 0.074 Uiso 1 1 calc R . .
H40B H 0.3955 0.1994 0.7315 0.074 Uiso 1 1 calc R . .
C41 C 0.4326(10) 0.3178(10) 0.7375(11) 0.072(5) Uani 1 1 d . . .
H41A H 0.3838 0.3326 0.7474 0.087 Uiso 1 1 calc R . .
H41B H 0.4485 0.2944 0.7894 0.087 Uiso 1 1 calc R . .
C42 C 0.4737(9) 0.3703(9) 0.7247(10) 0.073(5) Uani 1 1 d . . .
H42A H 0.5216 0.3561 0.7086 0.088 Uiso 1 1 calc R . .
H42B H 0.4769 0.3966 0.7777 0.088 Uiso 1 1 calc R . .
C43 C 0.4771(12) 0.4696(9) 0.6397(12) 0.089(6) Uani 1 1 d . . .
H43A H 0.5246 0.4614 0.6165 0.107 Uiso 1 1 calc R . .
H43B H 0.4821 0.4948 0.6934 0.107 Uiso 1 1 calc R . .
C44 C 0.4373(13) 0.5070(9) 0.5795(10) 0.089(7) Uani 1 1 d . . .
H44A H 0.3881 0.5112 0.5990 0.107 Uiso 1 1 calc R . .
H44B H 0.4575 0.5514 0.5734 0.107 Uiso 1 1 calc R . .
C45 C 0.4075(8) 0.5000(7) 0.4348(13) 0.064(4) Uani 1 1 d . . .
H45A H 0.4205 0.5469 0.4326 0.076 Uiso 1 1 calc R . .
H45B H 0.3564 0.4976 0.4454 0.076 Uiso 1 1 calc R . .
C46 C 0.4212(9) 0.4724(7) 0.3556(9) 0.059(5) Uani 1 1 d . . .
H46A H 0.4693 0.4843 0.3377 0.071 Uiso 1 1 calc R . .
H46B H 0.3882 0.4909 0.3131 0.071 Uiso 1 1 calc R . .
N1 N 0.4445(17) 0.1038(14) -0.161(2) 0.219(14) Uiso 1 1 d D . .
C47 C 0.4138(15) 0.0630(13) -0.193(2) 0.162(13) Uiso 1 1 d D . .
C48 C 0.3749(12) 0.0010(11) -0.2181(15) 0.115(8) Uiso 1 1 d D . .
H48A H 0.4088 -0.0339 -0.2302 0.172 Uiso 1 1 calc R . .
H48B H 0.3467 0.0095 -0.2693 0.172 Uiso 1 1 calc R . .
H48C H 0.3441 -0.0127 -0.1712 0.172 Uiso 1 1 calc R . .
N2 N 0.8637(8) 0.0058(11) 0.0840(12) 0.116(6) Uiso 1 1 d D . .
C49 C 0.8114(8) 0.0004(10) 0.0500(12) 0.078(5) Uiso 1 1 d D . .
C50 C 0.7355(7) -0.0088(10) 0.0228(12) 0.083(6) Uiso 1 1 d D . .
H50A H 0.7133 -0.0419 0.0591 0.124 Uiso 1 1 calc R . .
H50B H 0.7339 -0.0231 -0.0370 0.124 Uiso 1 1 calc R . .
H50C H 0.7103 0.0329 0.0286 0.124 Uiso 1 1 calc R . .
O10W O 0.2176(8) 0.0009(8) 0.2251(11) 0.124(5) Uiso 1 1 d . . .
O11W O 0.8497(5) 0.0306(5) -0.1371(6) 0.056(2) Uiso 1 1 d . . .

loop_
_atom_site_aniso_label
_atom_site_aniso_U_11
_atom_site_aniso_U_22
_atom_site_aniso_U_33
_atom_site_aniso_U_23
_atom_site_aniso_U_13
_atom_site_aniso_U_12
Cu1 0.0417(9) 0.0351(10) 0.0274(7) 0.0012(6) -0.0019(6) -0.0102(7)
Hg1 0.0478(3) 0.0411(3) 0.0243(2) -0.0022(3) 0.0008(2) 0.0005(2)
I1 0.0464(4) 0.0594(6) 0.0274(4) -0.0013(4) -0.0022(3) 0.0171(4)
I2 0.0363(4) 0.0501(5) 0.0215(3) -0.0024(4) 0.0011(3) 0.0040(3)
I3 0.1017(8) 0.0424(6) 0.0327(4) -0.0082(4) -0.0092(5) -0.0061(5)
I4 0.0547(5) 0.0493(6) 0.0409(4) 0.0070(4) 0.0077(4) -0.0040(4)
S1 0.0479(17) 0.0293(17) 0.0238(13) -0.0039(13) 0.0016(12) -0.0046(13)
S2 0.0410(16) 0.0288(17) 0.0275(13) -0.0017(13) -0.0023(12) 0.0017(13)
O1 0.024(4) 0.037(5) 0.028(4) -0.005(4) 0.003(3) -0.005(3)
O2 0.062(7) 0.037(6) 0.067(6) 0.017(5) -0.009(5) -0.013(5)
O3 0.047(5) 0.048(6) 0.038(5) -0.002(4) -0.002(4) 0.010(4)
O4 0.023(4) 0.051(5) 0.020(4) -0.008(4) -0.001(3) 0.010(3)
O5 0.031(4) 0.025(5) 0.031(4) -0.002(4) 0.001(3) 0.002(3)
O6 0.070(6) 0.061(7) 0.025(4) 0.008(4) -0.005(4) -0.020(5)
O7 0.096(8) 0.035(6) 0.058(6) -0.027(5) -0.031(6) 0.010(5)
O8 0.190(13) 0.028(6) 0.036(6) -0.012(5) -0.031(7) -0.011(7)
O9 0.033(4) 0.022(5) 0.021(3) -0.002(3) 0.003(3) -0.002(3)
C1 0.030(4) 0.044(6) 0.051(5) -0.021(5) 0.000(4) 0.005(4)
C2 0.032(6) 0.043(8) 0.034(6) -0.006(6) -0.003(5) -0.011(6)
C3 0.078(10) 0.044(9) 0.055(9) -0.019(8) -0.004(7) -0.031(8)
C4 0.063(9) 0.043(9) 0.044(8) -0.023(7) 0.013(6) -0.018(7)
C5 0.047(8) 0.028(8) 0.048(7) 0.012(6) 0.000(6) 0.000(6)
C6 0.080(11) 0.043(10) 0.077(11) 0.033(9) 0.005(9) 0.024(9)
C7 0.080(11) 0.050(10) 0.079(11) -0.041(9) -0.015(9) 0.022(8)
C8 0.030(4) 0.044(6) 0.051(5) -0.021(5) 0.000(4) 0.005(4)
C9 0.039(7) 0.030(7) 0.031(6) -0.010(5) -0.008(5) 0.009(5)
C10 0.021(6) 0.047(8) 0.051(7) -0.025(7) -0.002(5) 0.009(5)
C11 0.009(4) 0.054(6) 0.033(4) -0.002(4) 0.001(3) 0.005(3)
C12 0.023(6) 0.050(9) 0.024(5) -0.004(5) 0.002(4) 0.004(5)
C13 0.019(5) 0.042(8) 0.060(8) -0.013(7) -0.009(6) 0.008(5)
C14 0.026(6) 0.059(10) 0.036(6) -0.015(7) 0.007(5) 0.000(6)
C15 0.026(6) 0.057(9) 0.030(6) -0.008(6) 0.001(5) 0.001(6)
C16 0.021(5) 0.044(8) 0.022(5) -0.007(5) -0.002(4) 0.001(4)
C17 0.041(7) 0.031(7) 0.028(6) -0.001(5) 0.005(4) -0.012(5)
C18 0.033(6) 0.036(7) 0.040(6) 0.004(6) -0.006(5) -0.009(5)
C19 0.050(8) 0.039(8) 0.045(7) -0.010(6) 0.009(6) -0.005(6)
C20 0.108(13) 0.029(8) 0.032(8) -0.008(6) 0.011(7) 0.005(8)
C21 0.042(7) 0.029(8) 0.050(7) 0.005(6) 0.020(6) 0.000(6)
C22 0.042(6) 0.025(7) 0.037(6) 0.012(6) 0.007(5) 0.007(5)
C23 0.033(6) 0.027(7) 0.023(5) 0.010(5) 0.004(4) 0.001(5)
C24 0.035(6) 0.046(8) 0.048(7) 0.025(7) 0.009(5) 0.012(6)
C25 0.021(5) 0.036(7) 0.033(6) 0.011(5) 0.000(4) 0.008(4)
C26 0.034(7) 0.064(11) 0.023(6) -0.002(6) -0.001(4) 0.004(6)
C27 0.028(6) 0.034(8) 0.040(7) 0.000(6) -0.002(5) 0.008(5)
C28 0.022(5) 0.047(8) 0.030(6) -0.013(6) -0.005(4) -0.002(5)
C29 0.009(4) 0.054(6) 0.033(4) -0.002(4) 0.001(3) 0.005(3)
C30 0.015(5) 0.036(7) 0.031(6) 0.004(5) 0.007(4) 0.001(5)
C31 0.029(6) 0.032(7) 0.030(5) -0.001(5) 0.007(4) 0.001(5)
C32 0.038(6) 0.029(7) 0.014(4) 0.003(5) 0.004(4) -0.004(5)
C33 0.036(6) 0.044(8) 0.019(5) 0.004(5) 0.007(4) 0.007(5)
C34 0.039(7) 0.054(9) 0.017(5) -0.002(6) 0.001(4) -0.001(6)
C35 0.055(8) 0.044(9) 0.027(6) -0.001(6) -0.006(5) -0.006(6)
C36 0.035(6) 0.040(8) 0.029(6) -0.001(6) -0.007(5) 0.010(5)
C37 0.041(6) 0.025(7) 0.020(5) -0.003(5) 0.000(4) 0.000(5)
C38 0.045(7) 0.048(9) 0.029(6) 0.004(6) -0.004(5) 0.005(6)
C39 0.067(9) 0.045(9) 0.026(6) 0.015(6) -0.001(6) -0.006(7)
C40 0.088(11) 0.069(12) 0.026(7) 0.009(7) 0.002(7) -0.001(9)
C41 0.093(13) 0.080(13) 0.044(9) -0.022(9) -0.022(9) 0.001(10)
C42 0.090(12) 0.082(14) 0.048(9) -0.023(9) -0.036(9) 0.003(11)
C43 0.142(18) 0.065(13) 0.060(10) -0.030(10) -0.017(11) -0.040(12)
C44 0.18(2) 0.036(10) 0.052(10) -0.032(9) -0.033(11) -0.017(12)
C45 0.091(11) 0.022(8) 0.078(11) -0.007(9) 0.008(10) 0.007(7)
C46 0.129(15) 0.020(8) 0.028(6) 0.011(6) -0.002(7) -0.016(8)

loop_
_atom_type_symbol
_atom_type_description
_atom_type_scat_dispersion_real
_atom_type_scat_dispersion_imag
_atom_type_scat_source
C C 0.0033 0.0016 'International Tables Vol C Tables 4.2.6.8 and 6.1.1.4'
H H 0.0000 0.0000 'International Tables Vol C Tables 4.2.6.8 and 6.1.1.4'
O O 0.0106 0.0060 'International Tables Vol C Tables 4.2.6.8 and 6.1.1.4'
S S 0.1246 0.1234 'International Tables Vol C Tables 4.2.6.8 and 6.1.1.4'
K K 0.2009 0.2494 'International Tables Vol C Tables 4.2.6.8 and 6.1.1.4'
Cu Cu 0.3201 1.2651 'International Tables Vol C Tables 4.2.6.8 and 6.1.1.4'
I I -0.4742 1.8119 'International Tables Vol C Tables 4.2.6.8 and 6.1.1.4'
Hg Hg -2.3894 9.2266 'International Tables Vol C Tables 4.2.6.8 and 6.1.1.4'
N N 0.0061 0.0033 'International Tables Vol C Tables 4.2.6.8 and 6.1.1.4'

loop_
_geom_angle_atom_site_label_1
_geom_angle_atom_site_label_2
_geom_angle_atom_site_label_3
_geom_angle
_geom_angle_site_symmetry_1
_geom_angle_site_symmetry_3
_geom_angle_publ_flag
S1 Cu1 S2 129.41(12) . 3 ?
S1 Cu1 I2 108.17(10) . . ?
S2 Cu1 I2 102.71(10) 3 . ?
S1 Cu1 I1 102.93(10) . . ?
S2 Cu1 I1 106.39(9) 3 . ?
I2 Cu1 I1 105.18(6) . . ?
I4 Hg1 I3 128.27(4) . . ?
I4 Hg1 I2 106.43(3) . . ?
I3 Hg1 I2 106.78(3) . . ?
I4 Hg1 I1 109.37(3) . . ?
I3 Hg1 I1 104.96(3) . . ?
I2 Hg1 I1 96.49(3) . . ?
O9 K1 O5 124.8(2) . . ?
O9 K1 O6 173.1(3) . . ?
O5 K1 O6 58.7(3) . . ?
O9 K1 O7 116.6(3) . . ?
O5 K1 O7 118.2(3) . . ?
O6 K1 O7 59.5(3) . . ?
O9 K1 O8 57.8(3) . . ?
O5 K1 O8 174.0(3) . . ?
O6 K1 O8 118.1(3) . . ?
O7 K1 O8 58.8(3) . . ?
O9 K1 C27 93.2(3) . . ?
O5 K1 C27 90.8(3) . . ?
O6 K1 C27 80.5(3) . . ?
O7 K1 C27 79.5(3) . . ?
O8 K1 C27 83.5(4) . . ?
O9 K1 C28 69.0(3) . . ?
O5 K1 C28 104.6(3) . . ?
O6 K1 C28 104.6(3) . . ?
O7 K1 C28 90.5(3) . . ?
O8 K1 C28 70.8(4) . . ?
C27 K1 C28 24.2(3) . . ?
O9 K1 C26 106.0(3) . . ?
O5 K1 C26 67.7(3) . . ?
O6 K1 C26 69.2(3) . . ?
O7 K1 C26 91.1(3) . . ?
O8 K1 C26 106.7(4) . . ?
C27 K1 C26 23.1(3) . . ?
C28 K1 C26 41.8(3) . . ?
O9 K1 C14 89.6(3) . . ?
O5 K1 C14 88.6(3) . . ?
O6 K1 C14 96.6(3) . . ?
O7 K1 C14 98.1(3) . . ?
O8 K1 C14 96.9(4) . . ?
C27 K1 C14 176.9(3) . . ?
C28 K1 C14 158.6(3) . . ?
C26 K1 C14 156.1(4) . . ?
O9 K1 C15 102.2(3) . . ?
O5 K1 C15 65.5(3) . . ?
O6 K1 C15 84.7(3) . . ?
O7 K1 C15 108.6(3) . . ?
O8 K1 C15 120.0(4) . . ?
C27 K1 C15 156.2(3) . . ?
C28 K1 C15 160.8(3) . . ?
C26 K1 C15 133.2(4) . . ?
C14 K1 C15 23.0(3) . . ?
O9 K1 C13 66.3(3) . . ?
O5 K1 C13 100.9(3) . . ?
O6 K1 C13 119.9(3) . . ?
O7 K1 C13 108.6(3) . . ?
O8 K1 C13 85.0(4) . . ?
C27 K1 C13 159.6(3) . . ?
C28 K1 C13 135.4(4) . . ?
C26 K1 C13 160.3(3) . . ?
C14 K1 C13 23.3(3) . . ?
C15 K1 C13 40.1(3) . . ?
O9 K1 C29 57.2(2) . . ?
O5 K1 C29 94.2(3) . . ?
O6 K1 C29 118.0(3) . . ?
O7 K1 C29 114.4(3) . . ?
O8 K1 C29 82.9(4) . . ?
C27 K1 C29 42.2(3) . . ?
C28 K1 C29 24.0(3) . . ?
C26 K1 C29 48.9(3) . . ?
C14 K1 C29 140.9(3) . . ?
C15 K1 C29 137.0(3) . . ?
C13 K1 C29 119.5(3) . . ?
Cu1 I1 Hg1 78.94(4) . . ?
Cu1 I2 Hg1 79.36(4) . . ?
C3 S1 C2 105.3(6) . . ?
C3 S1 Cu1 104.6(5) . . ?
C2 S1 Cu1 109.4(5) . . ?
C8 S2 C9 102.9(5) . . ?
C8 S2 Cu1 100.7(5) . 3_455 ?
C9 S2 Cu1 109.7(4) . 3_455 ?
C30 O1 C1 112.8(8) . . ?
C4 O2 C5 116.9(11) . . ?
C7 O3 C6 109.7(12) . . ?
C11 O4 C10 113.1(8) . . ?
C23 O5 C39 110.3(9) . . ?
C23 O5 K1 128.8(6) . . ?
C39 O5 K1 120.5(7) . . ?
C40 O6 C41 114.7(12) . . ?
C40 O6 K1 112.3(8) . . ?
C41 O6 K1 113.1(10) . . ?
C43 O7 C42 115.8(13) . . ?
C43 O7 K1 112.9(9) . . ?
C42 O7 K1 113.0(8) . . ?
C45 O8 C44 117.3(14) . . ?
C45 O8 K1 111.8(9) . . ?
C44 O8 K1 115.7(10) . . ?
C37 O9 C46 114.2(9) . . ?
C37 O9 K1 125.3(6) . . ?
C46 O9 K1 120.2(7) . . ?
O1 C1 C2 109.5(9) . . ?
C1 C2 S1 105.9(8) . . ?
C4 C3 S1 114.1(11) . . ?
O2 C4 C3 108.1(14) . . ?
O2 C5 C6 112.7(11) . . ?
O3 C6 C5 107.1(14) . . ?
O3 C7 C8 108.2(12) . . ?
C7 C8 S2 117.2(11) . . ?
C10 C9 S2 105.5(8) . . ?
O4 C10 C9 108.2(8) . . ?
O4 C11 C16 117.9(11) . . ?
O4 C11 C12 120.4(10) . . ?
C16 C11 C12 121.6(10) . . ?
C13 C12 C11 118.6(11) . . ?
C13 C12 C38 121.1(12) . . ?
C11 C12 C38 120.2(10) . . ?
C12 C13 C14 121.5(12) . . ?
C12 C13 K1 81.8(6) . . ?
C14 C13 K1 76.9(7) . . ?
C15 C14 C13 118.4(11) . . ?
C15 C14 K1 79.8(7) . . ?
C13 C14 K1 79.8(6) . . ?
C16 C15 C14 123.6(12) . . ?
C16 C15 K1 83.3(7) . . ?
C14 C15 K1 77.2(7) . . ?
C15 C16 C11 116.3(12) . . ?
C15 C16 C17 121.7(11) . . ?
C11 C16 C17 121.9(10) . . ?
C18 C17 C16 118.8(9) . . ?
C19 C18 C23 118.7(11) . . ?
C19 C18 C17 120.1(10) . . ?
C23 C18 C17 121.1(11) . . ?
C18 C19 C20 121.6(13) . . ?
C21 C20 C19 118.3(13) . . ?
C20 C21 C22 122.5(12) . . ?
C21 C22 C23 116.5(11) . . ?
C21 C22 C24 121.8(11) . . ?
C23 C22 C24 121.7(11) . . ?
C18 C23 O5 118.4(10) . . ?
C18 C23 C22 122.1(12) . . ?
O5 C23 C22 119.4(10) . . ?
C25 C24 C22 117.9(10) . . ?
C30 C25 C26 117.5(11) . . ?
C30 C25 C24 120.5(11) . . ?
C26 C25 C24 122.0(11) . . ?
C30 C25 K1 81.9(6) . . ?
C26 C25 K1 70.3(7) . . ?
C24 C25 K1 119.1(7) . . ?
C27 C26 C25 120.6(12) . . ?
C27 C26 K1 73.0(7) . . ?
C25 C26 K1 86.1(7) . . ?
C26 C27 C28 123.9(13) . . ?
C26 C27 K1 83.8(7) . . ?
C28 C27 K1 81.8(6) . . ?
C27 C28 C29 120.7(12) . . ?
C27 C28 K1 74.0(6) . . ?
C29 C28 K1 86.3(6) . . ?
C28 C29 C30 115.5(11) . . ?
C28 C29 C31 120.7(11) . . ?
C30 C29 C31 123.7(10) . . ?
C28 C29 K1 69.7(6) . . ?
C30 C29 K1 82.5(6) . . ?
C31 C29 K1 117.9(7) . . ?
O1 C30 C25 118.7(10) . . ?
O1 C30 C29 119.5(10) . . ?
C25 C30 C29 121.7(11) . . ?
C29 C31 C32 114.9(9) . . ?
C37 C32 C33 117.6(9) . . ?
C37 C32 C31 122.8(9) . . ?
C33 C32 C31 119.7(9) . . ?
C34 C33 C32 119.3(10) . . ?
C33 C34 C35 122.1(11) . . ?
C34 C35 C36 121.6(11) . . ?
C37 C36 C35 115.3(10) . . ?
C37 C36 C38 122.8(10) . . ?
C35 C36 C38 121.9(11) . . ?
C32 C37 C36 123.7(10) . . ?
C32 C37 O9 118.3(9) . . ?
C36 C37 O9 118.0(9) . . ?
C36 C38 C12 117.2(10) . . ?
O5 C39 C40 108.3(11) . . ?
O6 C40 C39 107.4(12) . . ?
C42 C41 O6 112.3(16) . . ?
C41 C42 O7 108.1(13) . . ?
O7 C43 C44 110.6(15) . . ?
O8 C44 C43 107.4(15) . . ?
O8 C45 C46 115.8(13) . . ?
C45 C46 O9 112.7(11) . . ?
N1 C47 C48 168(4) . . ?
N2 C49 C50 168(2) . . ?

loop_
_geom_bond_atom_site_label_1
_geom_bond_atom_site_label_2
_geom_bond_distance
_geom_bond_site_symmetry_2
_geom_bond_publ_flag
Cu1 S1 2.273(3) . ?
Cu1 S2 2.290(3) 3 ?
Cu1 I2 2.6997(17) . ?
Cu1 I1 2.7212(17) . ?
Hg1 I4 2.7058(10) . ?
Hg1 I3 2.7125(11) . ?
Hg1 I2 2.8840(8) . ?
Hg1 I1 2.8880(9) . ?
K1 O9 2.754(8) . ?
K1 O5 2.765(8) . ?
K1 O6 2.792(9) . ?
K1 O7 2.824(9) . ?
K1 O8 2.854(11) . ?
K1 C27 3.186(11) . ?
K1 C28 3.281(10) . ?
K1 C26 3.311(13) . ?
K1 C14 3.450(12) . ?
K1 C15 3.482(12) . ?
K1 C13 3.486(11) . ?
K1 C29 3.492(11) . ?
S1 C3 1.798(14) . ?
S1 C2 1.827(12) . ?
S2 C8 1.792(12) . ?
S2 C9 1.834(11) . ?
S2 Cu1 2.290(3) 3_455 ?
O1 C30 1.372(13) . ?
O1 C1 1.418(13) . ?
O2 C4 1.379(17) . ?
O2 C5 1.417(15) . ?
O3 C7 1.366(17) . ?
O3 C6 1.406(18) . ?
O4 C11 1.388(13) . ?
O4 C10 1.435(13) . ?
O5 C23 1.393(14) . ?
O5 C39 1.459(14) . ?
O6 C40 1.386(19) . ?
O6 C41 1.461(19) . ?
O7 C43 1.42(2) . ?
O7 C42 1.439(18) . ?
O8 C45 1.311(19) . ?
O8 C44 1.426(17) . ?
O9 C37 1.403(12) . ?
O9 C46 1.419(16) . ?
C1 C2 1.508(17) . ?
C3 C4 1.55(2) . ?
C5 C6 1.49(2) . ?
C7 C8 1.55(2) . ?
C9 C10 1.499(15) . ?
C11 C16 1.399(16) . ?
C11 C12 1.435(19) . ?
C12 C13 1.354(17) . ?
C12 C38 1.540(16) . ?
C13 C14 1.399(19) . ?
C14 C15 1.384(19) . ?
C15 C16 1.383(16) . ?
C16 C17 1.503(17) . ?
C17 C18 1.487(17) . ?
C18 C19 1.379(18) . ?
C18 C23 1.379(15) . ?
C19 C20 1.394(19) . ?
C20 C21 1.38(2) . ?
C21 C22 1.397(18) . ?
C22 C23 1.414(15) . ?
C22 C24 1.508(17) . ?
C24 C25 1.496(18) . ?
C25 C30 1.413(15) . ?
C25 C26 1.414(17) . ?
C26 C27 1.309(19) . ?
C27 C28 1.358(18) . ?
C28 C29 1.424(16) . ?
C29 C30 1.428(18) . ?
C29 C31 1.473(15) . ?
C31 C32 1.518(15) . ?
C32 C37 1.388(14) . ?
C32 C33 1.426(15) . ?
C33 C34 1.354(15) . ?
C34 C35 1.367(17) . ?
C35 C36 1.416(17) . ?
C36 C37 1.401(15) . ?
C36 C38 1.468(16) . ?
C39 C40 1.53(2) . ?
C41 C42 1.34(2) . ?
C43 C44 1.43(3) . ?
C45 C46 1.39(2) . ?
N1 C47 1.131(9) . ?
C47 C48 1.521(9) . ?
N2 C49 1.135(8) . ?
C49 C50 1.520(8) . ?
